data_7703041
loop_
_publ_author_name
'Chupina, Anastasia V.'
'Shayapov, Vladimir'
'Novikov, Alexander S.'
'Volchek, Victoria V.'
'Benassi, Enrico'
'Abramov, Pavel A.'
'Sokolov, Maxim N.'

_publ_section_title
;
 [{AgL}<sub>2</sub>Mo<sub>8</sub>O<sub>26</sub>]<sup>n-</sup> complexes: a
 combined experimental and theoretical study.
;
_journal_issue 5
_journal_name_full 'Dalton transactions (Cambridge, England : 2003)'
_journal_page_first 1522
_journal_page_last 1530
_journal_paper_doi 10.1039/c9dt04043a
_journal_volume 49
_journal_year 2020
_chemical_formula_sum 'C73 H117 Ag2 Mo8 N5 O28 P2'
_chemical_formula_weight 2557.91
_space_group_crystal_system triclinic
_space_group_IT_number 2
_space_group_name_Hall '-P 1'
_space_group_name_H-M_alt 'P -1'
_atom_sites_solution_hydrogens geom
_atom_sites_solution_primary direct
_atom_sites_solution_secondary difmap
_audit_creation_method SHELXL-2017/1
_audit_update_record
;
2019-10-15 deposited with the CCDC.	2019-12-26 downloaded from the CCDC.
;
_cell_angle_alpha 92.0270(10)
_cell_angle_beta 100.3140(10)
_cell_angle_gamma 98.9260(10)
_cell_formula_units_Z 2
_cell_length_a 16.5619(3)
_cell_length_b 16.8748(2)
_cell_length_c 16.9072(2)
_cell_measurement_reflns_used 22539
_cell_measurement_temperature 130(2)
_cell_measurement_theta_max 29.4250
_cell_measurement_theta_min 3.5440
_cell_volume 4582.85(12)
_computing_cell_refinement 'CrysAlisPro 1.171.38.41 (Rigaku OD, 2015)'
_computing_data_collection 'CrysAlisPro 1.171.38.41 (Rigaku OD, 2015)'
_computing_data_reduction 'CrysAlisPro 1.171.38.41 (Rigaku OD, 2015)'
_computing_molecular_graphics 'ShelXle (H\"ubschle, 2011)'
_computing_publication_material 'CIFTAB-2014 (Sheldrick, 2014)'
_computing_structure_refinement 'SHELXL-2014 (Sheldrick, 2014)'
_computing_structure_solution 'SHELXS-2014 (Sheldrick, 2014)'
_diffrn_ambient_temperature 130(2)
_diffrn_detector 'CCD plate'
_diffrn_detector_area_resol_mean 10.6168
_diffrn_detector_type AtlasS2
_diffrn_measured_fraction_theta_full 0.997
_diffrn_measured_fraction_theta_max 0.829
_diffrn_measurement_device 'four-circle diffractometer'
_diffrn_measurement_device_type 'New Xcalibur, AtlasS2'
_diffrn_measurement_method '\w scans'
_diffrn_radiation_monochromator graphite
_diffrn_radiation_probe x-ray
_diffrn_radiation_source 'fine-focus sealed tube'
_diffrn_radiation_type MoK\a
_diffrn_radiation_wavelength 0.71073
_diffrn_reflns_av_R_equivalents 0.0203
_diffrn_reflns_av_unetI/netI 0.0353
_diffrn_reflns_Laue_measured_fraction_full 0.997
_diffrn_reflns_Laue_measured_fraction_max 0.829
_diffrn_reflns_limit_h_max 22
_diffrn_reflns_limit_h_min -22
_diffrn_reflns_limit_k_max 21
_diffrn_reflns_limit_k_min -23
_diffrn_reflns_limit_l_max 23
_diffrn_reflns_limit_l_min -23
_diffrn_reflns_number 43858
_diffrn_reflns_point_group_measured_fraction_full 0.997
_diffrn_reflns_point_group_measured_fraction_max 0.829
_diffrn_reflns_theta_full 25.500
_diffrn_reflns_theta_max 29.638
_diffrn_reflns_theta_min 3.316
_diffrn_source 'sealed X-ray tube'
_exptl_absorpt_coefficient_mu 1.582
_exptl_absorpt_correction_T_max 1.00000
_exptl_absorpt_correction_T_min 0.97952
_exptl_absorpt_correction_type multi-scan
_exptl_absorpt_process_details
;
CrysAlisPro 1.171.38.41 (Rigaku Oxford Diffraction, 2015)
Empirical absorption correction using spherical harmonics,
implemented in SCALE3 ABSPACK scaling algorithm.
;
_exptl_crystal_colour colorless
_exptl_crystal_density_diffrn 1.854
_exptl_crystal_description block
_exptl_crystal_F_000 2548
_exptl_crystal_size_max 0.180
_exptl_crystal_size_mid 0.180
_exptl_crystal_size_min 0.180
_refine_diff_density_max 0.813
_refine_diff_density_min -0.751
_refine_diff_density_rms 0.094
_refine_ls_extinction_method none
_refine_ls_goodness_of_fit_ref 1.041
_refine_ls_hydrogen_treatment constr
_refine_ls_matrix_type full
_refine_ls_number_parameters 1049
_refine_ls_number_reflns 21452
_refine_ls_number_restraints 0
_refine_ls_restrained_S_all 1.041
_refine_ls_R_factor_all 0.0380
_refine_ls_R_factor_gt 0.0263
_refine_ls_shift/su_max 0.003
_refine_ls_shift/su_mean 0.000
_refine_ls_structure_factor_coef Fsqd
_refine_ls_weighting_details 'w=1/[\s^2^(Fo^2^)+(0.0216P)^2^+1.8031P] where P=(Fo^2^+2Fc^2^)/3'
_refine_ls_weighting_scheme calc
_refine_ls_wR_factor_gt 0.0551
_refine_ls_wR_factor_ref 0.0581
_reflns_Friedel_coverage 0.000
_reflns_number_gt 17765
_reflns_number_total 21452
_reflns_threshold_expression >2\s(I)
_cod_data_source_file c9dt04043a2.cif
_cod_data_source_block 1
_cod_depositor_comments 'Adding full bibliography for 7703041--7703051.cif.'
_cod_original_cell_volume 4582.84(11)
_cod_database_code 7703041
_shelx_shelxl_version_number 2017/1
_shelx_space_group_comment
;
The symmetry employed for this shelxl refinement is uniquely defined
by the following loop, which should always be used as a source of
symmetry information in preference to the above space-group names.
They are only intended as comments.
;
_shelx_estimated_absorpt_t_min 0.764
_shelx_estimated_absorpt_t_max 0.764

loop_
_space_group_symop_operation_xyz
'x, y, z'
'-x, -y, -z'

loop_
_atom_site_label
_atom_site_type_symbol
_atom_site_fract_x
_atom_site_fract_y
_atom_site_fract_z
_atom_site_U_iso_or_equiv
_atom_site_adp_type
_atom_site_occupancy
_atom_site_site_symmetry_order
_atom_site_calc_flag
_atom_site_refinement_flags_posn
_atom_site_refinement_flags_adp
_atom_site_refinement_flags_occupancy
_atom_site_disorder_assembly
_atom_site_disorder_group
C1 C 0.17240(16) 0.53664(15) 1.22257(15) 0.0196(6) Uani 1 1 d . . . . .
C2 C 0.24176(19) 0.59256(18) 1.22306(19) 0.0350(7) Uani 1 1 d . . . . .
H2 H 0.281219 0.582798 1.190975 0.042 Uiso 1 1 calc R U . . .
N2 N -0.00637(16) 0.93202(16) 0.59067(16) 0.0367(7) Uani 1 1 d . . . . .
C3 C 0.2542(2) 0.66391(19) 1.2709(2) 0.0408(8) Uani 1 1 d . . . . .
H3 H 0.302981 0.702525 1.273081 0.049 Uiso 1 1 calc R U . . .
C4 C 0.19508(19) 0.67761(17) 1.31467(18) 0.0298(7) Uani 1 1 d . . . . .
H4 H 0.201350 0.726748 1.346065 0.036 Uiso 1 1 calc R U . . .
N4 N 0.11480(15) 0.54845(15) 1.26845(15) 0.0319(6) Uani 1 1 d . . . . .
C40 C 0.1988(2) 0.4782(2) 0.4629(2) 0.0484(9) Uani 1 1 d . . . . .
H40A H 0.168284 0.476941 0.407455 0.073 Uiso 1 1 calc R U . . .
H40B H 0.238890 0.440862 0.465782 0.073 Uiso 1 1 calc R U . . .
H40C H 0.159529 0.462130 0.498728 0.073 Uiso 1 1 calc R U . . .
C41 C 0.10526(17) 0.99793(16) 0.18079(15) 0.0209(6) Uani 1 1 d . . . . .
C42 C 0.14393(18) 1.07557(17) 0.20772(16) 0.0270(6) Uani 1 1 d . . . . .
H42A H 0.195363 1.084496 0.244731 0.032 Uiso 1 1 calc R U . . .
C43 C 0.03072(17) 0.98543(17) 0.12741(17) 0.0266(6) Uani 1 1 d . . . . .
H43A H 0.004519 0.932267 0.108798 0.032 Uiso 1 1 calc R U . . .
C44 C -0.0058(2) 1.04951(19) 0.1011(2) 0.0392(8) Uani 1 1 d . . . . .
H44A H -0.057550 1.040574 0.064563 0.047 Uiso 1 1 calc R U . . .
C45 C 0.0324(2) 1.12745(19) 0.12731(19) 0.0360(8) Uani 1 1 d . . . . .
H45A H 0.006946 1.171788 0.108757 0.043 Uiso 1 1 calc R U . . .
C46 C 0.1066(2) 1.14001(18) 0.17993(18) 0.0340(7) Uani 1 1 d . . . . .
H46A H 0.132957 1.193335 0.197700 0.041 Uiso 1 1 calc R U . . .
C53 C 0.71929(17) 0.85439(16) 0.12490(16) 0.0219(6) Uani 1 1 d . . . . .
H53A H 0.725729 0.797227 0.128765 0.026 Uiso 1 1 calc R U . . .
H53B H 0.678835 0.857852 0.074884 0.026 Uiso 1 1 calc R U . . .
C54 C 0.8020(2) 0.90143(19) 0.11577(19) 0.0369(8) Uani 1 1 d . . . . .
H54A H 0.846835 0.887689 0.157497 0.044 Uiso 1 1 calc R U . . .
H54B H 0.801113 0.959769 0.122713 0.044 Uiso 1 1 calc R U . . .
C55 C 0.8187(2) 0.88058(19) 0.03114(19) 0.0364(8) Uani 1 1 d . . . . .
H55A H 0.771308 0.890936 -0.009678 0.044 Uiso 1 1 calc R U . . .
H55B H 0.869029 0.916766 0.022571 0.044 Uiso 1 1 calc R U . . .
C56 C 0.8308(2) 0.7951(2) 0.0181(2) 0.0463(9) Uani 1 1 d . . . . .
H56A H 0.841087 0.786129 -0.036607 0.070 Uiso 1 1 calc R U . . .
H56B H 0.878578 0.784565 0.057280 0.070 Uiso 1 1 calc R U . . .
H56C H 0.780739 0.758704 0.024991 0.070 Uiso 1 1 calc R U . . .
C57 C 0.67077(18) 0.96642(16) 0.19619(17) 0.0274(7) Uani 1 1 d . . . . .
H57A H 0.645845 0.978705 0.243296 0.033 Uiso 1 1 calc R U . . .
H57B H 0.726509 1.000000 0.203758 0.033 Uiso 1 1 calc R U . . .
C58 C 0.6176(2) 0.99053(17) 0.12151(18) 0.0320(7) Uani 1 1 d . . . . .
H58A H 0.562765 0.955015 0.110643 0.038 Uiso 1 1 calc R U . . .
H58B H 0.644761 0.984496 0.074561 0.038 Uiso 1 1 calc R U . . .
C59 C 0.6056(2) 1.07717(18) 0.1335(2) 0.0416(9) Uani 1 1 d . . . . .
H59A H 0.660099 1.112811 0.139615 0.050 Uiso 1 1 calc R U . . .
H59B H 0.583594 1.084014 0.183557 0.050 Uiso 1 1 calc R U . . .
C60 C 0.5459(2) 1.1016(2) 0.0628(3) 0.0597(12) Uani 1 1 d . . . . .
H60A H 0.539545 1.157692 0.072301 0.089 Uiso 1 1 calc R U . . .
H60B H 0.568086 1.095749 0.013257 0.089 Uiso 1 1 calc R U . . .
H60C H 0.491642 1.066975 0.057165 0.089 Uiso 1 1 calc R U . . .
C61 C 0.59692(16) 0.82492(16) 0.18541(15) 0.0208(6) Uani 1 1 d . . . . .
H61A H 0.565237 0.830395 0.130936 0.025 Uiso 1 1 calc R U . . .
H61B H 0.605747 0.768328 0.188478 0.025 Uiso 1 1 calc R U . . .
C62 C 0.54488(17) 0.84241(17) 0.24645(17) 0.0261(6) Uani 1 1 d . . . . .
H62A H 0.525101 0.894238 0.236467 0.031 Uiso 1 1 calc R U . . .
H62B H 0.579023 0.846868 0.301321 0.031 Uiso 1 1 calc R U . . .
C63 C 0.47043(18) 0.77514(18) 0.24052(18) 0.0313(7) Uani 1 1 d . . . . .
H63A H 0.428374 0.794623 0.267742 0.038 Uiso 1 1 calc R U . . .
H63B H 0.444896 0.762210 0.183041 0.038 Uiso 1 1 calc R U . . .
C64 C 0.4926(2) 0.69911(19) 0.2776(2) 0.0425(9) Uani 1 1 d . . . . .
H64A H 0.442307 0.658554 0.271823 0.064 Uiso 1 1 calc R U . . .
H64B H 0.533155 0.678567 0.250131 0.064 Uiso 1 1 calc R U . . .
H64C H 0.516617 0.711010 0.334913 0.064 Uiso 1 1 calc R U . . .
C65 C 0.73603(17) 0.86830(17) 0.27538(16) 0.0246(6) Uani 1 1 d . . . . .
H65A H 0.792428 0.898335 0.275743 0.029 Uiso 1 1 calc R U . . .
H65B H 0.713756 0.893688 0.318712 0.029 Uiso 1 1 calc R U . . .
C66 C 0.74436(18) 0.78301(17) 0.29609(16) 0.0284(7) Uani 1 1 d . . . . .
H66A H 0.773665 0.758541 0.257834 0.034 Uiso 1 1 calc R U . . .
H66B H 0.688515 0.750325 0.291894 0.034 Uiso 1 1 calc R U . . .
C67 C 0.79318(19) 0.7843(2) 0.38161(17) 0.0339(8) Uani 1 1 d . . . . .
H67A H 0.849459 0.815694 0.384502 0.041 Uiso 1 1 calc R U . . .
H67B H 0.765055 0.811924 0.418782 0.041 Uiso 1 1 calc R U . . .
C68 C 0.8013(2) 0.7011(2) 0.40916(19) 0.0456(9) Uani 1 1 d . . . . .
H68A H 0.833130 0.705444 0.464338 0.068 Uiso 1 1 calc R U . . .
H68B H 0.745828 0.670083 0.407640 0.068 Uiso 1 1 calc R U . . .
H68C H 0.830263 0.673854 0.373348 0.068 Uiso 1 1 calc R U . . .
C69 C 0.07417(17) 0.83167(16) 0.22008(17) 0.0262(6) Uani 1 1 d . . . . .
C70 C 0.04289(19) 0.82509(19) 0.2906(2) 0.0352(7) Uani 1 1 d . . . . .
H70A H 0.065517 0.862855 0.335027 0.042 Uiso 1 1 calc R U . . .
C71 C -0.0209(2) 0.7640(2) 0.2966(3) 0.0498(10) Uani 1 1 d . . . . .
H71A H -0.042849 0.760028 0.344788 0.060 Uiso 1 1 calc R U . . .
C72 C -0.0525(2) 0.7093(2) 0.2331(3) 0.0549(11) Uani 1 1 d . . . . .
H72A H -0.097296 0.667612 0.236302 0.066 Uiso 1 1 calc R U . . .
C73 C -0.0192(3) 0.7148(2) 0.1645(3) 0.0621(12) Uani 1 1 d . . . . .
H73A H -0.039695 0.675333 0.121174 0.074 Uiso 1 1 calc R U . . .
C74 C 0.0430(2) 0.77615(19) 0.15729(19) 0.0402(8) Uani 1 1 d . . . . .
H74A H 0.064410 0.779978 0.108784 0.048 Uiso 1 1 calc R U . . .
C39 C 0.2446(2) 0.56255(18) 0.48884(17) 0.0341(7) Uani 1 1 d . . . . .
H39A H 0.283274 0.578871 0.451783 0.041 Uiso 1 1 calc R U . . .
H39B H 0.203908 0.600140 0.484731 0.041 Uiso 1 1 calc R U . . .
C5 C 0.12709(18) 0.61983(17) 1.31268(17) 0.0291(7) Uani 1 1 d . . . . .
H5 H 0.086597 0.629806 1.343440 0.035 Uiso 1 1 calc R U . . .
C6 C -0.0037(2) 0.4741(2) 1.1092(2) 0.0552(12) Uani 1 1 d . . . . .
H6 H 0.015660 0.527261 1.132501 0.066 Uiso 1 1 calc R U . . .
C7 C 0.04892(16) 0.41920(16) 1.11631(16) 0.0201(6) Uani 1 1 d . . . . .
C8 C 0.0205(2) 0.3444(2) 1.0831(3) 0.0568(12) Uani 1 1 d . . . . .
H8 H 0.056412 0.305387 1.087298 0.068 Uiso 1 1 calc R U . . .
C9 C -0.0601(2) 0.3241(2) 1.0432(3) 0.0757(16) Uani 1 1 d . . . . .
H9 H -0.079495 0.270594 1.020867 0.091 Uiso 1 1 calc R U . . .
C10 C -0.11318(19) 0.3787(2) 1.0346(2) 0.0439(9) Uani 1 1 d . . . . .
H10 H -0.168492 0.364275 1.005405 0.053 Uiso 1 1 calc R U . . .
C11 C -0.0854(2) 0.4535(2) 1.0684(2) 0.0581(12) Uani 1 1 d . . . . .
H11 H -0.121566 0.492240 1.064414 0.070 Uiso 1 1 calc R U . . .
C12 C 0.17191(18) 0.36813(16) 1.24000(15) 0.0227(6) Uani 1 1 d . . . . .
C13 C 0.2488(2) 0.34349(19) 1.2581(2) 0.0378(8) Uani 1 1 d . . . . .
H13 H 0.290857 0.361613 1.228270 0.045 Uiso 1 1 calc R U . . .
C14 C 0.2645(2) 0.2925(2) 1.3195(2) 0.0505(10) Uani 1 1 d . . . . .
H14 H 0.317534 0.276326 1.332100 0.061 Uiso 1 1 calc R U . . .
C15 C 0.2044(2) 0.2656(2) 1.3615(2) 0.0448(9) Uani 1 1 d . . . . .
H15 H 0.215621 0.230950 1.403819 0.054 Uiso 1 1 calc R U . . .
C16 C 0.1271(2) 0.2883(2) 1.34305(19) 0.0442(9) Uani 1 1 d . . . . .
H16 H 0.084743 0.268435 1.371865 0.053 Uiso 1 1 calc R U . . .
C17 C 0.1110(2) 0.34019(18) 1.28256(17) 0.0341(7) Uani 1 1 d . . . . .
H17 H 0.057967 0.356426 1.270478 0.041 Uiso 1 1 calc R U . . .
C18 C 0.0936(3) 0.5135(3) 0.6862(3) 0.0850(16) Uani 1 1 d . . . . .
H18A H 0.057807 0.464840 0.697307 0.127 Uiso 1 1 calc R U . . .
H18B H 0.144658 0.499120 0.672225 0.127 Uiso 1 1 calc R U . . .
H18C H 0.107788 0.550930 0.734092 0.127 Uiso 1 1 calc R U . . .
C19 C 0.0499(3) 0.5514(3) 0.6192(3) 0.0666(12) Uani 1 1 d . . . . .
H19A H 0.034561 0.512670 0.571533 0.080 Uiso 1 1 calc R U . . .
H19B H -0.002275 0.564433 0.633345 0.080 Uiso 1 1 calc R U . . .
C20 C 0.0580(3) 0.6606(3) 0.5343(2) 0.0658(13) Uani 1 1 d . . . . .
H20A H 0.006225 0.676053 0.546909 0.079 Uiso 1 1 calc R U . . .
H20B H 0.042853 0.623129 0.485645 0.079 Uiso 1 1 calc R U . . .
C21 C 0.1138(3) 0.7335(2) 0.5178(2) 0.0674(14) Uani 1 1 d . . . . .
H21A H 0.085322 0.759424 0.472431 0.101 Uiso 1 1 calc R U . . .
H21B H 0.128085 0.771043 0.565685 0.101 Uiso 1 1 calc R U . . .
H21C H 0.164676 0.718172 0.504482 0.101 Uiso 1 1 calc R U . . .
C22 C -0.09515(19) 0.9344(2) 0.5787(2) 0.0426(9) Uani 1 1 d . . . . .
H22A H -0.108923 0.955126 0.628688 0.064 Uiso 1 1 calc R U . . .
H22B H -0.110007 0.969737 0.535521 0.064 Uiso 1 1 calc R U . . .
H22C H -0.126321 0.880117 0.563891 0.064 Uiso 1 1 calc R U . . .
C23 C 0.0447(2) 0.9679(2) 0.6653(2) 0.0532(10) Uani 1 1 d . . . . .
H23A H 0.009074 0.983253 0.701687 0.080 Uiso 1 1 calc R U . . .
H23B H 0.077899 0.929044 0.690443 0.080 Uiso 1 1 calc R U . . .
H23C H 0.081851 1.015718 0.654462 0.080 Uiso 1 1 calc R U . . .
C24 C 0.0273(2) 0.9060(2) 0.5310(2) 0.0461(9) Uani 1 1 d . . . . .
H24A H 0.085854 0.907765 0.541311 0.055 Uiso 1 1 calc R U . . .
C25 C 0.1603(2) 0.7810(2) 0.7695(2) 0.0530(10) Uani 1 1 d . . . . .
H25A H 0.127197 0.777427 0.812172 0.080 Uiso 1 1 calc R U . . .
H25B H 0.188833 0.836343 0.769168 0.080 Uiso 1 1 calc R U . . .
H25C H 0.123666 0.765193 0.717246 0.080 Uiso 1 1 calc R U . . .
C26 C 0.2242(2) 0.7251(2) 0.78471(19) 0.0392(8) Uani 1 1 d . . . . .
H26A H 0.260168 0.740640 0.838102 0.047 Uiso 1 1 calc R U . . .
H26B H 0.195035 0.669526 0.786206 0.047 Uiso 1 1 calc R U . . .
C28 C 0.33793(18) 0.66742(18) 0.73802(16) 0.0273(6) Uani 1 1 d . . . . .
H28A H 0.304844 0.613298 0.738254 0.033 Uiso 1 1 calc R U . . .
H28B H 0.371372 0.681069 0.792831 0.033 Uiso 1 1 calc R U . . .
O28 O 0.09650(15) 0.62180(15) 0.59892(15) 0.0497(6) Uani 1 1 d . . . . .
C29 C 0.44280(19) 0.59341(17) 0.70222(17) 0.0287(7) Uani 1 1 d . . . . .
H29A H 0.401284 0.543778 0.698426 0.034 Uiso 1 1 calc R U . . .
H29B H 0.471624 0.603080 0.759113 0.034 Uiso 1 1 calc R U . . .
C31 C 0.5152(2) 0.4917(2) 0.64466(19) 0.0446(9) Uani 1 1 d . . . . .
H31A H 0.527038 0.472710 0.699629 0.054 Uiso 1 1 calc R U . . .
H31B H 0.461750 0.460119 0.616374 0.054 Uiso 1 1 calc R U . . .
C30 C 0.5064(2) 0.57913(18) 0.6507(2) 0.0361(8) Uani 1 1 d . . . . .
H30A H 0.488941 0.597001 0.596052 0.043 Uiso 1 1 calc R U . . .
H30B H 0.560970 0.611577 0.674577 0.043 Uiso 1 1 calc R U . . .
C32 C 0.5825(3) 0.4764(2) 0.6011(2) 0.0559(11) Uani 1 1 d . . . . .
H32A H 0.585308 0.418778 0.599023 0.084 Uiso 1 1 calc R U . . .
H32B H 0.570518 0.493837 0.546160 0.084 Uiso 1 1 calc R U . . .
H32C H 0.635842 0.506435 0.629461 0.084 Uiso 1 1 calc R U . . .
C38 C 0.29328(19) 0.56892(18) 0.57433(17) 0.0302(7) Uani 1 1 d . . . . .
H38A H 0.254081 0.562087 0.612377 0.036 Uiso 1 1 calc R U . . .
H38B H 0.327112 0.525290 0.581147 0.036 Uiso 1 1 calc R U . . .
C37 C 0.34978(17) 0.64932(16) 0.59386(15) 0.0217(6) Uani 1 1 d . . . . .
H37A H 0.315788 0.692440 0.582887 0.026 Uiso 1 1 calc R U . . .
H37B H 0.390406 0.654250 0.557178 0.026 Uiso 1 1 calc R U . . .
C36 C 0.6430(2) 0.8582(2) 0.84026(18) 0.0384(8) Uani 1 1 d . . . . .
H36A H 0.676121 0.911182 0.838129 0.058 Uiso 1 1 calc R U . . .
H36B H 0.618039 0.857263 0.888668 0.058 Uiso 1 1 calc R U . . .
H36C H 0.678864 0.816991 0.841913 0.058 Uiso 1 1 calc R U . . .
C35 C 0.57449(18) 0.84114(17) 0.76589(16) 0.0282(6) Uani 1 1 d . . . . .
H35A H 0.599944 0.843220 0.717145 0.034 Uiso 1 1 calc R U . . .
H35B H 0.539110 0.883497 0.763906 0.034 Uiso 1 1 calc R U . . .
C34 C 0.52009(19) 0.75893(17) 0.76531(16) 0.0287(7) Uani 1 1 d . . . . .
H34A H 0.555769 0.716835 0.773187 0.034 Uiso 1 1 calc R U . . .
H34B H 0.489076 0.758702 0.810236 0.034 Uiso 1 1 calc R U . . .
C33 C 0.45894(17) 0.74054(16) 0.68554(16) 0.0239(6) Uani 1 1 d . . . . .
H33A H 0.427405 0.785681 0.676262 0.029 Uiso 1 1 calc R U . . .
H33B H 0.490987 0.737976 0.641650 0.029 Uiso 1 1 calc R U . . .
N1 N 0.68152(14) 0.87867(13) 0.19550(13) 0.0200(5) Uani 1 1 d . . . . .
N3 N 0.39716(14) 0.66281(13) 0.68004(12) 0.0216(5) Uani 1 1 d . . . . .
O1 O 0.31946(10) 0.54547(10) 0.87306(10) 0.0162(4) Uani 1 1 d . . . . .
O2 O 0.24464(11) 0.40426(11) 0.77571(10) 0.0234(4) Uani 1 1 d . . . . .
O3 O 0.34967(10) 0.33782(10) 0.89995(10) 0.0152(4) Uani 1 1 d . . . . .
O4 O 0.37548(11) 0.69867(10) 0.94843(10) 0.0208(4) Uani 1 1 d . . . . .
O5 O 0.30492(11) 0.58079(11) 1.03216(10) 0.0199(4) Uani 1 1 d . . . . .
O6 O 0.47758(10) 0.61560(9) 1.05896(9) 0.0123(3) Uani 1 1 d . . . . .
O7 O 0.22806(11) 0.41894(11) 0.93199(11) 0.0207(4) Uani 1 1 d . . . . .
O8 O 0.41588(10) 0.47614(9) 0.98471(9) 0.0126(3) Uani 1 1 d . . . . .
O9 O 0.43870(11) 0.24734(10) 1.00659(10) 0.0186(4) Uani 1 1 d . . . . .
O10 O 0.50830(10) 0.40085(10) 1.08709(9) 0.0133(4) Uani 1 1 d . . . . .
O11 O 0.33982(11) 0.34103(10) 1.06313(10) 0.0191(4) Uani 1 1 d . . . . .
O12 O 0.57876(10) 0.54416(10) 1.17314(9) 0.0153(4) Uani 1 1 d . . . . .
O13 O 0.40944(11) 0.49721(10) 1.15371(10) 0.0179(4) Uani 1 1 d . . . . .
O14 O -0.01079(15) 0.87976(17) 0.46382(16) 0.0639(8) Uani 1 1 d . . . . .
O15 O 0.34867(10) 0.84257(10) 0.54595(10) 0.0161(4) Uani 1 1 d . . . . .
O16 O 0.43785(11) 0.74646(10) 0.46829(11) 0.0211(4) Uani 1 1 d . . . . .
O17 O 0.50724(10) 0.89527(10) 0.41590(9) 0.0131(3) Uani 1 1 d . . . . .
O18 O 0.57751(10) 1.03347(10) 0.35348(9) 0.0153(4) Uani 1 1 d . . . . .
O19 O 0.40823(11) 0.98501(10) 0.31497(10) 0.0176(4) Uani 1 1 d . . . . .
O20 O 0.47724(10) 1.11145(10) 0.43334(9) 0.0138(4) Uani 1 1 d . . . . .
O21 O 0.33734(11) 0.83554(10) 0.37873(10) 0.0189(4) Uani 1 1 d . . . . .
O22 O 0.41550(10) 0.97614(9) 0.48599(9) 0.0124(3) Uani 1 1 d . . . . .
O23 O 0.30442(11) 1.07813(11) 0.39999(10) 0.0201(4) Uani 1 1 d . . . . .
O24 O 0.37577(11) 1.20253(11) 0.50821(11) 0.0228(4) Uani 1 1 d . . . . .
O25 O 0.22852(11) 0.92355(11) 0.47003(10) 0.0198(4) Uani 1 1 d . . . . .
O26 O 0.32155(10) 1.05342(10) 0.56403(10) 0.0167(4) Uani 1 1 d . . . . .
O27 O 0.24542(11) 0.91810(11) 0.63231(10) 0.0218(4) Uani 1 1 d . . . . .
C27 C 0.27832(19) 0.7268(2) 0.72144(18) 0.0343(7) Uani 1 1 d . . . . .
H27A H 0.310106 0.781549 0.721497 0.041 Uiso 1 1 calc R U . . .
H27B H 0.242790 0.713130 0.667562 0.041 Uiso 1 1 calc R U . . .
Mo1 Mo 0.41462(2) 0.34116(2) 1.00473(2) 0.01302(5) Uani 1 1 d . . . . .
Mo2 Mo 0.48843(2) 0.51148(2) 1.10134(2) 0.01176(5) Uani 1 1 d . . . . .
Mo3 Mo 0.37662(2) 0.60171(2) 0.97105(2) 0.01360(5) Uani 1 1 d . . . . .
Mo4 Mo 0.30000(2) 0.43057(2) 0.86938(2) 0.01521(5) Uani 1 1 d . . . . .
Mo5 Mo 0.41278(2) 0.83975(2) 0.46346(2) 0.01338(5) Uani 1 1 d . . . . .
Mo6 Mo 0.30070(2) 0.93784(2) 0.55816(2) 0.01448(5) Uani 1 1 d . . . . .
Mo7 Mo 0.37770(2) 1.10441(2) 0.48650(2) 0.01432(5) Uani 1 1 d . . . . .
Mo8 Mo 0.48827(2) 1.00427(2) 0.39467(2) 0.01160(5) Uani 1 1 d . . . . .
Ag1 Ag 0.24986(2) 0.43999(2) 1.07152(2) 0.03007(6) Uani 1 1 d . . . . .
Ag2 Ag 0.25438(2) 0.94419(2) 0.33701(2) 0.02795(5) Uani 1 1 d . . . . .
P1 P 0.15739(4) 0.91489(4) 0.21544(4) 0.01832(14) Uani 1 1 d . . . . .
P2 P 0.15848(4) 0.44098(4) 1.16348(4) 0.01844(14) Uani 1 1 d . . . . .
C47A C 0.20194(17) 0.88425(16) 0.13043(16) 0.0228(6) Uiso 0.5 1 d . . P A 1
C50A C 0.2642(2) 0.8271(2) 0.0044(2) 0.0436(8) Uiso 0.5 1 d . . P A 1
H50A H 0.288283 0.809972 -0.038831 0.052 Uiso 0.5 1 calc R U P A 1
C75 C 0.2472(4) 0.8207(4) 0.1425(4) 0.0252(13) Uiso 0.5 1 d . . P A 1
H75A H 0.257420 0.799657 0.194090 0.030 Uiso 0.5 1 calc R U P A 1
C76 C 0.2765(4) 0.7892(4) 0.0798(3) 0.0232(12) Uiso 0.5 1 d . . P A 1
H76A H 0.304050 0.743799 0.085702 0.028 Uiso 0.5 1 calc R U P A 1
N5A N 0.1851(4) 0.9146(4) 0.0571(4) 0.0330(18) Uiso 0.5 1 d . . P A 1
C49A C 0.2193(5) 0.8857(5) -0.0044(5) 0.035(2) Uiso 0.5 1 d . . P A 1
H49A H 0.210237 0.908688 -0.055071 0.042 Uiso 0.5 1 calc R U P A 1
C47B C 0.20194(17) 0.88425(16) 0.13043(16) 0.0228(6) Uiso 0.5 1 d . . P A 2
C50B C 0.2642(2) 0.8271(2) 0.0044(2) 0.0436(8) Uiso 0.5 1 d . . P A 2
H50B H 0.278964 0.800042 -0.039788 0.052 Uiso 0.5 1 calc R U P A 2
C77 C 0.2764(4) 0.8541(4) 0.1446(4) 0.0365(16) Uiso 0.5 1 d . . P A 2
H77A H 0.306338 0.853094 0.197937 0.044 Uiso 0.5 1 calc R U P A 2
C78 C 0.3066(5) 0.8252(5) 0.0784(4) 0.0483(19) Uiso 0.5 1 d . . P A 2
H78A H 0.357297 0.804342 0.086784 0.058 Uiso 0.5 1 calc R U P A 2
N5B N 0.1639(4) 0.8961(4) 0.0540(4) 0.0286(16) Uiso 0.5 1 d . . P A 2
C49B C 0.1963(5) 0.8702(4) -0.0077(5) 0.0268(18) Uiso 0.5 1 d . . P A 2
H49B H 0.172976 0.880941 -0.060963 0.032 Uiso 0.5 1 calc R U P A 2

loop_
_atom_site_aniso_label
_atom_site_aniso_U_11
_atom_site_aniso_U_22
_atom_site_aniso_U_33
_atom_site_aniso_U_23
_atom_site_aniso_U_13
_atom_site_aniso_U_12
C1 0.0200(13) 0.0170(14) 0.0223(13) 0.0031(11) 0.0045(11) 0.0036(11)
C2 0.0311(17) 0.0298(17) 0.0458(19) -0.0015(15) 0.0191(15) -0.0027(14)
N2 0.0258(14) 0.0356(16) 0.0473(16) -0.0082(13) 0.0069(12) 0.0035(12)
C3 0.0324(18) 0.0252(17) 0.062(2) -0.0060(16) 0.0152(17) -0.0100(14)
C4 0.0365(17) 0.0165(15) 0.0340(16) -0.0055(12) 0.0007(14) 0.0051(13)
N4 0.0324(14) 0.0295(14) 0.0345(14) -0.0047(11) 0.0135(12) 0.0001(11)
C40 0.050(2) 0.047(2) 0.0363(19) -0.0004(17) -0.0124(17) -0.0039(18)
C41 0.0229(14) 0.0221(14) 0.0190(13) 0.0003(11) 0.0059(11) 0.0058(12)
C42 0.0315(16) 0.0266(16) 0.0218(14) -0.0024(12) 0.0037(12) 0.0038(13)
C43 0.0225(14) 0.0191(15) 0.0353(16) -0.0015(12) -0.0023(13) 0.0038(12)
C44 0.0299(17) 0.0357(19) 0.050(2) 0.0062(16) -0.0036(15) 0.0115(15)
C45 0.0418(19) 0.0284(17) 0.0422(18) 0.0073(14) 0.0076(16) 0.0187(15)
C46 0.047(2) 0.0203(16) 0.0338(17) -0.0009(13) 0.0072(15) 0.0039(14)
C53 0.0234(14) 0.0212(14) 0.0212(13) -0.0049(11) 0.0074(11) 0.0015(12)
C54 0.0352(18) 0.0327(18) 0.0410(18) -0.0121(15) 0.0176(15) -0.0085(14)
C55 0.0338(18) 0.0369(19) 0.0395(18) -0.0001(15) 0.0180(15) -0.0038(15)
C56 0.043(2) 0.047(2) 0.051(2) -0.0081(18) 0.0254(18) -0.0002(17)
C57 0.0326(16) 0.0149(14) 0.0340(16) -0.0084(12) 0.0071(13) 0.0029(12)
C58 0.0355(17) 0.0213(16) 0.0378(17) -0.0024(13) 0.0008(14) 0.0082(13)
C59 0.045(2) 0.0210(17) 0.060(2) -0.0008(15) 0.0102(18) 0.0105(15)
C60 0.053(2) 0.0272(19) 0.095(3) 0.010(2) -0.004(2) 0.0137(18)
C61 0.0215(14) 0.0172(14) 0.0219(13) -0.0050(11) 0.0028(11) 0.0007(11)
C62 0.0245(15) 0.0258(15) 0.0299(15) -0.0065(12) 0.0109(12) 0.0045(12)
C63 0.0245(15) 0.0366(18) 0.0344(16) -0.0075(14) 0.0127(13) 0.0038(14)
C64 0.0399(19) 0.0321(19) 0.061(2) 0.0021(17) 0.0269(18) 0.0031(15)
C65 0.0230(14) 0.0277(16) 0.0212(13) -0.0086(12) 0.0029(12) 0.0022(12)
C66 0.0268(15) 0.0301(17) 0.0255(15) -0.0023(13) -0.0004(12) 0.0029(13)
C67 0.0319(17) 0.048(2) 0.0232(15) -0.0061(14) 0.0023(13) 0.0146(15)
C68 0.047(2) 0.064(3) 0.0271(17) 0.0096(16) 0.0025(16) 0.0153(19)
C69 0.0194(14) 0.0204(15) 0.0350(16) 0.0053(12) -0.0052(12) 0.0031(12)
C70 0.0286(16) 0.0280(17) 0.053(2) 0.0049(15) 0.0169(15) 0.0064(14)
C71 0.0336(19) 0.039(2) 0.085(3) 0.018(2) 0.028(2) 0.0062(17)
C72 0.0248(18) 0.042(2) 0.091(3) 0.036(2) -0.004(2) -0.0041(16)
C73 0.063(3) 0.043(2) 0.058(3) 0.013(2) -0.027(2) -0.018(2)
C74 0.046(2) 0.0353(19) 0.0268(16) 0.0063(14) -0.0095(15) -0.0153(16)
C39 0.0394(18) 0.0350(18) 0.0251(15) -0.0018(13) -0.0007(14) 0.0059(15)
C5 0.0301(16) 0.0301(17) 0.0282(15) -0.0054(13) 0.0089(13) 0.0059(13)
C6 0.043(2) 0.046(2) 0.070(3) -0.026(2) -0.0157(19) 0.0231(18)
C7 0.0170(13) 0.0211(14) 0.0243(14) 0.0047(11) 0.0079(11) 0.0043(11)
C8 0.0244(17) 0.035(2) 0.099(3) -0.024(2) -0.0227(19) 0.0149(16)
C9 0.039(2) 0.039(2) 0.132(4) -0.026(3) -0.024(3) 0.0062(19)
C10 0.0194(16) 0.054(2) 0.054(2) -0.0034(18) -0.0057(15) 0.0062(16)
C11 0.036(2) 0.067(3) 0.069(3) -0.019(2) -0.0110(19) 0.031(2)
C12 0.0301(15) 0.0168(14) 0.0189(13) -0.0005(11) 0.0007(12) 0.0019(12)
C13 0.0285(17) 0.0349(19) 0.0446(19) 0.0130(15) -0.0061(15) 0.0016(14)
C14 0.039(2) 0.041(2) 0.061(2) 0.0174(18) -0.0172(19) 0.0012(17)
C15 0.066(3) 0.0291(19) 0.0293(17) 0.0040(14) -0.0141(17) 0.0024(18)
C16 0.072(3) 0.034(2) 0.0289(17) 0.0051(15) 0.0205(18) 0.0046(18)
C17 0.050(2) 0.0313(17) 0.0277(16) 0.0066(13) 0.0172(15) 0.0149(15)
C18 0.048(3) 0.071(3) 0.138(5) 0.056(3) 0.024(3) 0.000(2)
C19 0.044(2) 0.071(3) 0.085(3) -0.002(3) 0.020(2) 0.001(2)
C20 0.054(3) 0.098(4) 0.050(2) 0.001(2) 0.001(2) 0.036(3)
C21 0.110(4) 0.048(3) 0.043(2) 0.0002(19) -0.007(2) 0.032(3)
C22 0.0258(17) 0.050(2) 0.052(2) -0.0061(17) 0.0083(16) 0.0043(16)
C23 0.038(2) 0.066(3) 0.053(2) -0.015(2) 0.0001(18) 0.0121(19)
C24 0.0316(18) 0.039(2) 0.065(2) -0.0178(18) 0.0077(18) 0.0061(16)
C25 0.042(2) 0.085(3) 0.0358(19) -0.0017(19) 0.0101(17) 0.020(2)
C26 0.0398(19) 0.047(2) 0.0313(17) -0.0010(15) 0.0134(15) 0.0018(16)
C28 0.0323(16) 0.0309(17) 0.0156(13) 0.0053(12) 0.0038(12) -0.0047(13)
O28 0.0433(15) 0.0428(15) 0.0571(16) 0.0056(12) -0.0050(12) 0.0046(12)
C29 0.0372(17) 0.0201(15) 0.0256(15) 0.0108(12) -0.0030(13) 0.0032(13)
C31 0.071(3) 0.037(2) 0.0285(17) 0.0040(15) 0.0097(17) 0.0156(19)
C30 0.0338(18) 0.0319(18) 0.0439(19) 0.0073(15) 0.0049(15) 0.0108(15)
C32 0.071(3) 0.055(2) 0.047(2) 0.0005(19) 0.014(2) 0.023(2)
C38 0.0286(16) 0.0333(17) 0.0244(15) 0.0076(13) -0.0015(13) -0.0020(13)
C37 0.0255(14) 0.0246(15) 0.0148(12) 0.0061(11) 0.0025(11) 0.0044(12)
C36 0.0382(19) 0.041(2) 0.0286(16) 0.0057(14) -0.0013(14) -0.0092(15)
C35 0.0310(16) 0.0273(16) 0.0235(14) 0.0056(12) 0.0019(13) -0.0010(13)
C34 0.0363(17) 0.0233(16) 0.0235(14) 0.0086(12) -0.0013(13) 0.0020(13)
C33 0.0264(15) 0.0204(15) 0.0239(14) 0.0101(11) 0.0031(12) 0.0009(12)
N1 0.0231(12) 0.0170(12) 0.0199(11) -0.0061(9) 0.0062(9) 0.0026(9)
N3 0.0257(12) 0.0225(12) 0.0156(11) 0.0075(9) 0.0012(9) 0.0027(10)
O1 0.0174(9) 0.0153(9) 0.0150(8) 0.0025(7) -0.0010(7) 0.0044(7)
O2 0.0225(10) 0.0228(10) 0.0212(9) -0.0003(8) -0.0052(8) 0.0036(8)
O3 0.0169(9) 0.0124(9) 0.0145(8) -0.0003(7) -0.0013(7) 0.0013(7)
O4 0.0216(10) 0.0166(9) 0.0244(10) 0.0008(8) 0.0010(8) 0.0073(8)
O5 0.0179(9) 0.0227(10) 0.0209(9) 0.0001(8) 0.0055(8) 0.0065(8)
O6 0.0150(8) 0.0113(8) 0.0110(8) -0.0001(6) 0.0016(7) 0.0050(7)
O7 0.0167(9) 0.0207(10) 0.0246(10) 0.0009(8) 0.0037(8) 0.0027(8)
O8 0.0139(8) 0.0127(9) 0.0118(8) 0.0004(7) 0.0030(7) 0.0033(7)
O9 0.0217(10) 0.0138(9) 0.0198(9) 0.0022(7) 0.0025(8) 0.0031(8)
O10 0.0164(9) 0.0121(9) 0.0114(8) 0.0008(7) 0.0012(7) 0.0036(7)
O11 0.0188(9) 0.0191(10) 0.0200(9) 0.0023(7) 0.0054(8) 0.0024(8)
O12 0.0193(9) 0.0137(9) 0.0126(8) 0.0002(7) 0.0015(7) 0.0033(7)
O13 0.0223(9) 0.0184(9) 0.0141(8) 0.0011(7) 0.0059(7) 0.0045(8)
O14 0.0396(15) 0.079(2) 0.0675(18) -0.0352(16) 0.0058(14) 0.0064(14)
O15 0.0177(9) 0.0143(9) 0.0154(8) 0.0007(7) 0.0033(7) 0.0001(7)
O16 0.0245(10) 0.0148(9) 0.0252(10) 0.0022(8) 0.0085(8) 0.0023(8)
O17 0.0139(8) 0.0131(9) 0.0126(8) 0.0005(7) 0.0038(7) 0.0018(7)
O18 0.0172(9) 0.0151(9) 0.0134(8) 0.0009(7) 0.0030(7) 0.0022(7)
O19 0.0180(9) 0.0198(10) 0.0139(8) 0.0010(7) 0.0007(7) 0.0020(8)
O20 0.0160(9) 0.0127(9) 0.0133(8) 0.0030(7) 0.0034(7) 0.0031(7)
O21 0.0185(9) 0.0192(10) 0.0168(9) -0.0009(7) 0.0023(7) -0.0020(8)
O22 0.0121(8) 0.0134(9) 0.0116(8) 0.0015(7) 0.0017(7) 0.0020(7)
O23 0.0180(9) 0.0238(10) 0.0191(9) 0.0035(8) 0.0026(8) 0.0061(8)
O24 0.0235(10) 0.0194(10) 0.0275(10) 0.0020(8) 0.0067(8) 0.0070(8)
O25 0.0174(9) 0.0231(10) 0.0180(9) 0.0008(8) 0.0017(7) 0.0021(8)
O26 0.0171(9) 0.0164(9) 0.0176(9) 0.0003(7) 0.0057(7) 0.0036(7)
O27 0.0204(10) 0.0263(10) 0.0193(9) 0.0002(8) 0.0079(8) 0.0008(8)
C27 0.0355(18) 0.0417(19) 0.0269(16) 0.0041(14) 0.0087(14) 0.0063(15)
Mo1 0.01549(10) 0.01056(11) 0.01272(10) 0.00091(8) 0.00166(8) 0.00228(8)
Mo2 0.01544(10) 0.01148(10) 0.00888(9) 0.00023(8) 0.00226(8) 0.00394(8)
Mo3 0.01436(10) 0.01266(11) 0.01444(10) 0.00061(8) 0.00156(8) 0.00559(9)
Mo4 0.01470(11) 0.01425(11) 0.01530(10) 0.00032(8) -0.00107(9) 0.00280(9)
Mo5 0.01556(10) 0.01087(11) 0.01313(10) -0.00017(8) 0.00311(8) 0.00013(8)
Mo6 0.01309(10) 0.01642(11) 0.01371(10) 0.00019(8) 0.00309(8) 0.00122(9)
Mo7 0.01421(10) 0.01435(11) 0.01513(10) 0.00168(8) 0.00258(9) 0.00462(9)
Mo8 0.01315(10) 0.01193(10) 0.00932(9) 0.00073(8) 0.00156(8) 0.00145(8)
Ag1 0.02647(12) 0.03671(13) 0.03180(12) 0.00143(10) 0.01604(10) 0.00780(10)
Ag2 0.02327(11) 0.03841(13) 0.01800(10) -0.00132(9) -0.00504(9) 0.00328(10)
P1 0.0164(3) 0.0210(4) 0.0164(3) 0.0000(3) 0.0002(3) 0.0030(3)
P2 0.0176(3) 0.0188(4) 0.0200(3) 0.0015(3) 0.0056(3) 0.0038(3)

loop_
_atom_type_symbol
_atom_type_description
_atom_type_scat_dispersion_real
_atom_type_scat_dispersion_imag
_atom_type_scat_source
C C 0.0033 0.0016 'International Tables Vol C Tables 4.2.6.8 and 6.1.1.4'
H H 0.0000 0.0000 'International Tables Vol C Tables 4.2.6.8 and 6.1.1.4'
N N 0.0061 0.0033 'International Tables Vol C Tables 4.2.6.8 and 6.1.1.4'
O O 0.0106 0.0060 'International Tables Vol C Tables 4.2.6.8 and 6.1.1.4'
Mo Mo -1.6832 0.6857 'International Tables Vol C Tables 4.2.6.8 and 6.1.1.4'
Ag Ag -0.8971 1.1015 'International Tables Vol C Tables 4.2.6.8 and 6.1.1.4'
P P 0.1023 0.0942 'International Tables Vol C Tables 4.2.6.8 and 6.1.1.4'

loop_
_geom_angle_atom_site_label_1
_geom_angle_atom_site_label_2
_geom_angle_atom_site_label_3
_geom_angle
_geom_angle_site_symmetry_1
_geom_angle_site_symmetry_3
N4 C1 C2 121.7(2) . .
N4 C1 P2 118.6(2) . .
C2 C1 P2 119.6(2) . .
C1 C2 C3 119.6(3) . .
C1 C2 H2 120.2 . .
C3 C2 H2 120.2 . .
C24 N2 C23 121.2(3) . .
C24 N2 C22 120.6(3) . .
C23 N2 C22 117.7(3) . .
C4 C3 C2 119.0(3) . .
C4 C3 H3 120.5 . .
C2 C3 H3 120.5 . .
C5 C4 C3 119.2(3) . .
C5 C4 H4 120.4 . .
C3 C4 H4 120.4 . .
C5 N4 C1 117.5(3) . .
C39 C40 H40A 109.5 . .
C39 C40 H40B 109.5 . .
H40A C40 H40B 109.5 . .
C39 C40 H40C 109.5 . .
H40A C40 H40C 109.5 . .
H40B C40 H40C 109.5 . .
C43 C41 C42 120.1(2) . .
C43 C41 P1 121.6(2) . .
C42 C41 P1 118.3(2) . .
C46 C42 C41 119.2(3) . .
C46 C42 H42A 120.4 . .
C41 C42 H42A 120.4 . .
C44 C43 C41 120.1(3) . .
C44 C43 H43A 120.0 . .
C41 C43 H43A 120.0 . .
C43 C44 C45 120.4(3) . .
C43 C44 H44A 119.8 . .
C45 C44 H44A 119.8 . .
C46 C45 C44 119.6(3) . .
C46 C45 H45A 120.2 . .
C44 C45 H45A 120.2 . .
C45 C46 C42 120.6(3) . .
C45 C46 H46A 119.7 . .
C42 C46 H46A 119.7 . .
C54 C53 N1 117.8(2) . .
C54 C53 H53A 107.8 . .
N1 C53 H53A 107.8 . .
C54 C53 H53B 107.8 . .
N1 C53 H53B 107.8 . .
H53A C53 H53B 107.2 . .
C53 C54 C55 109.0(2) . .
C53 C54 H54A 109.9 . .
C55 C54 H54A 109.9 . .
C53 C54 H54B 109.9 . .
C55 C54 H54B 109.9 . .
H54A C54 H54B 108.3 . .
C56 C55 C54 113.9(3) . .
C56 C55 H55A 108.8 . .
C54 C55 H55A 108.8 . .
C56 C55 H55B 108.8 . .
C54 C55 H55B 108.8 . .
H55A C55 H55B 107.7 . .
C55 C56 H56A 109.5 . .
C55 C56 H56B 109.5 . .
H56A C56 H56B 109.5 . .
C55 C56 H56C 109.5 . .
H56A C56 H56C 109.5 . .
H56B C56 H56C 109.5 . .
C58 C57 N1 115.4(2) . .
C58 C57 H57A 108.4 . .
N1 C57 H57A 108.4 . .
C58 C57 H57B 108.4 . .
N1 C57 H57B 108.4 . .
H57A C57 H57B 107.5 . .
C57 C58 C59 109.8(2) . .
C57 C58 H58A 109.7 . .
C59 C58 H58A 109.7 . .
C57 C58 H58B 109.7 . .
C59 C58 H58B 109.7 . .
H58A C58 H58B 108.2 . .
C58 C59 C60 111.5(3) . .
C58 C59 H59A 109.3 . .
C60 C59 H59A 109.3 . .
C58 C59 H59B 109.3 . .
C60 C59 H59B 109.3 . .
H59A C59 H59B 108.0 . .
C59 C60 H60A 109.5 . .
C59 C60 H60B 109.5 . .
H60A C60 H60B 109.5 . .
C59 C60 H60C 109.5 . .
H60A C60 H60C 109.5 . .
H60B C60 H60C 109.5 . .
C62 C61 N1 115.1(2) . .
C62 C61 H61A 108.5 . .
N1 C61 H61A 108.5 . .
C62 C61 H61B 108.5 . .
N1 C61 H61B 108.5 . .
H61A C61 H61B 107.5 . .
C61 C62 C63 109.9(2) . .
C61 C62 H62A 109.7 . .
C63 C62 H62A 109.7 . .
C61 C62 H62B 109.7 . .
C63 C62 H62B 109.7 . .
H62A C62 H62B 108.2 . .
C64 C63 C62 113.6(2) . .
C64 C63 H63A 108.8 . .
C62 C63 H63A 108.8 . .
C64 C63 H63B 108.8 . .
C62 C63 H63B 108.8 . .
H63A C63 H63B 107.7 . .
C63 C64 H64A 109.5 . .
C63 C64 H64B 109.5 . .
H64A C64 H64B 109.5 . .
C63 C64 H64C 109.5 . .
H64A C64 H64C 109.5 . .
H64B C64 H64C 109.5 . .
C66 C65 N1 116.8(2) . .
C66 C65 H65A 108.1 . .
N1 C65 H65A 108.1 . .
C66 C65 H65B 108.1 . .
N1 C65 H65B 108.1 . .
H65A C65 H65B 107.3 . .
C65 C66 C67 109.1(2) . .
C65 C66 H66A 109.9 . .
C67 C66 H66A 109.9 . .
C65 C66 H66B 109.9 . .
C67 C66 H66B 109.9 . .
H66A C66 H66B 108.3 . .
C68 C67 C66 112.9(3) . .
C68 C67 H67A 109.0 . .
C66 C67 H67A 109.0 . .
C68 C67 H67B 109.0 . .
C66 C67 H67B 109.0 . .
H67A C67 H67B 107.8 . .
C67 C68 H68A 109.5 . .
C67 C68 H68B 109.5 . .
H68A C68 H68B 109.5 . .
C67 C68 H68C 109.5 . .
H68A C68 H68C 109.5 . .
H68B C68 H68C 109.5 . .
C74 C69 C70 119.6(3) . .
C74 C69 P1 122.3(3) . .
C70 C69 P1 118.1(2) . .
C71 C70 C69 120.3(3) . .
C71 C70 H70A 119.9 . .
C69 C70 H70A 119.9 . .
C72 C71 C70 119.7(4) . .
C72 C71 H71A 120.1 . .
C70 C71 H71A 120.1 . .
C71 C72 C73 119.5(4) . .
C71 C72 H72A 120.3 . .
C73 C72 H72A 120.3 . .
C74 C73 C72 121.3(4) . .
C74 C73 H73A 119.4 . .
C72 C73 H73A 119.4 . .
C69 C74 C73 119.6(4) . .
C69 C74 H74A 120.2 . .
C73 C74 H74A 120.2 . .
C38 C39 C40 112.4(3) . .
C38 C39 H39A 109.1 . .
C40 C39 H39A 109.1 . .
C38 C39 H39B 109.1 . .
C40 C39 H39B 109.1 . .
H39A C39 H39B 107.9 . .
N4 C5 C4 122.8(3) . .
N4 C5 H5 118.6 . .
C4 C5 H5 118.6 . .
C7 C6 C11 120.9(3) . .
C7 C6 H6 119.6 . .
C11 C6 H6 119.6 . .
C8 C7 C6 118.8(3) . .
C8 C7 P2 116.5(2) . .
C6 C7 P2 124.6(2) . .
C7 C8 C9 120.3(3) . .
C7 C8 H8 119.9 . .
C9 C8 H8 119.9 . .
C10 C9 C8 121.6(3) . .
C10 C9 H9 119.2 . .
C8 C9 H9 119.2 . .
C11 C10 C9 118.4(3) . .
C11 C10 H10 120.8 . .
C9 C10 H10 120.8 . .
C10 C11 C6 120.1(3) . .
C10 C11 H11 120.0 . .
C6 C11 H11 120.0 . .
C17 C12 C13 119.3(3) . .
C17 C12 P2 123.0(2) . .
C13 C12 P2 117.6(2) . .
C12 C13 C14 120.2(3) . .
C12 C13 H13 119.9 . .
C14 C13 H13 119.9 . .
C15 C14 C13 120.2(3) . .
C15 C14 H14 119.9 . .
C13 C14 H14 119.9 . .
C14 C15 C16 120.1(3) . .
C14 C15 H15 119.9 . .
C16 C15 H15 119.9 . .
C15 C16 C17 120.2(4) . .
C15 C16 H16 119.9 . .
C17 C16 H16 119.9 . .
C12 C17 C16 119.9(3) . .
C12 C17 H17 120.0 . .
C16 C17 H17 120.0 . .
C19 C18 H18A 109.5 . .
C19 C18 H18B 109.5 . .
H18A C18 H18B 109.5 . .
C19 C18 H18C 109.5 . .
H18A C18 H18C 109.5 . .
H18B C18 H18C 109.5 . .
O28 C19 C18 113.5(4) . .
O28 C19 H19A 108.9 . .
C18 C19 H19A 108.9 . .
O28 C19 H19B 108.9 . .
C18 C19 H19B 108.9 . .
H19A C19 H19B 107.7 . .
O28 C20 C21 111.2(3) . .
O28 C20 H20A 109.4 . .
C21 C20 H20A 109.4 . .
O28 C20 H20B 109.4 . .
C21 C20 H20B 109.4 . .
H20A C20 H20B 108.0 . .
C20 C21 H21A 109.5 . .
C20 C21 H21B 109.5 . .
H21A C21 H21B 109.5 . .
C20 C21 H21C 109.5 . .
H21A C21 H21C 109.5 . .
H21B C21 H21C 109.5 . .
N2 C22 H22A 109.5 . .
N2 C22 H22B 109.5 . .
H22A C22 H22B 109.5 . .
N2 C22 H22C 109.5 . .
H22A C22 H22C 109.5 . .
H22B C22 H22C 109.5 . .
N2 C23 H23A 109.5 . .
N2 C23 H23B 109.5 . .
H23A C23 H23B 109.5 . .
N2 C23 H23C 109.5 . .
H23A C23 H23C 109.5 . .
H23B C23 H23C 109.5 . .
O14 C24 N2 125.6(3) . .
O14 C24 H24A 117.2 . .
N2 C24 H24A 117.2 . .
C26 C25 H25A 109.5 . .
C26 C25 H25B 109.5 . .
H25A C25 H25B 109.5 . .
C26 C25 H25C 109.5 . .
H25A C25 H25C 109.5 . .
H25B C25 H25C 109.5 . .
C27 C26 C25 113.0(3) . .
C27 C26 H26A 109.0 . .
C25 C26 H26A 109.0 . .
C27 C26 H26B 109.0 . .
C25 C26 H26B 109.0 . .
H26A C26 H26B 107.8 . .
C27 C28 N3 116.6(2) . .
C27 C28 H28A 108.1 . .
N3 C28 H28A 108.1 . .
C27 C28 H28B 108.1 . .
N3 C28 H28B 108.1 . .
H28A C28 H28B 107.3 . .
C20 O28 C19 116.2(3) . .
N3 C29 C30 115.3(2) . .
N3 C29 H29A 108.4 . .
C30 C29 H29A 108.4 . .
N3 C29 H29B 108.4 . .
C30 C29 H29B 108.4 . .
H29A C29 H29B 107.5 . .
C32 C31 C30 113.1(3) . .
C32 C31 H31A 109.0 . .
C30 C31 H31A 109.0 . .
C32 C31 H31B 109.0 . .
C30 C31 H31B 109.0 . .
H31A C31 H31B 107.8 . .
C31 C30 C29 111.5(3) . .
C31 C30 H30A 109.3 . .
C29 C30 H30A 109.3 . .
C31 C30 H30B 109.3 . .
C29 C30 H30B 109.3 . .
H30A C30 H30B 108.0 . .
C31 C32 H32A 109.5 . .
C31 C32 H32B 109.5 . .
H32A C32 H32B 109.5 . .
C31 C32 H32C 109.5 . .
H32A C32 H32C 109.5 . .
H32B C32 H32C 109.5 . .
C37 C38 C39 111.3(2) . .
C37 C38 H38A 109.4 . .
C39 C38 H38A 109.4 . .
C37 C38 H38B 109.4 . .
C39 C38 H38B 109.4 . .
H38A C38 H38B 108.0 . .
C38 C37 N3 114.8(2) . .
C38 C37 H37A 108.6 . .
N3 C37 H37A 108.6 . .
C38 C37 H37B 108.6 . .
N3 C37 H37B 108.6 . .
H37A C37 H37B 107.5 . .
C35 C36 H36A 109.5 . .
C35 C36 H36B 109.5 . .
H36A C36 H36B 109.5 . .
C35 C36 H36C 109.5 . .
H36A C36 H36C 109.5 . .
H36B C36 H36C 109.5 . .
C36 C35 C34 112.3(2) . .
C36 C35 H35A 109.2 . .
C34 C35 H35A 109.2 . .
C36 C35 H35B 109.2 . .
C34 C35 H35B 109.2 . .
H35A C35 H35B 107.9 . .
C33 C34 C35 110.3(2) . .
C33 C34 H34A 109.6 . .
C35 C34 H34A 109.6 . .
C33 C34 H34B 109.6 . .
C35 C34 H34B 109.6 . .
H34A C34 H34B 108.1 . .
N3 C33 C34 115.1(2) . .
N3 C33 H33A 108.5 . .
C34 C33 H33A 108.5 . .
N3 C33 H33B 108.5 . .
C34 C33 H33B 108.5 . .
H33A C33 H33B 107.5 . .
C53 N1 C65 111.65(19) . .
C53 N1 C57 112.0(2) . .
C65 N1 C57 106.29(19) . .
C53 N1 C61 105.65(18) . .
C65 N1 C61 111.3(2) . .
C57 N1 C61 110.0(2) . .
C29 N3 C28 107.3(2) . .
C29 N3 C37 110.30(19) . .
C28 N3 C37 110.6(2) . .
C29 N3 C33 110.1(2) . .
C28 N3 C33 111.2(2) . .
C37 N3 C33 107.5(2) . .
Mo3 O1 Mo4 117.88(8) . .
Mo1 O3 Mo4 117.87(8) . .
Mo3 O5 Ag1 125.10(8) . .
Mo2 O6 Mo3 108.36(8) . .
Mo2 O6 Mo1 110.39(7) . 2_667
Mo3 O6 Mo1 104.14(7) . 2_667
Mo4 O7 Ag1 128.75(9) . .
Mo2 O8 Mo1 92.36(6) . .
Mo2 O8 Mo3 91.99(5) . .
Mo1 O8 Mo3 162.77(8) . .
Mo2 O8 Mo2 104.68(7) . 2_667
Mo1 O8 Mo2 97.07(5) . 2_667
Mo3 O8 Mo2 97.93(6) . 2_667
Mo2 O8 Mo4 164.47(8) . .
Mo1 O8 Mo4 85.89(5) . .
Mo3 O8 Mo4 85.47(5) . .
Mo2 O8 Mo4 90.85(5) 2_667 .
Mo2 O10 Mo1 108.16(7) . .
Mo2 O10 Mo3 110.43(8) . 2_667
Mo1 O10 Mo3 103.73(6) . 2_667
Mo1 O11 Ag1 127.66(9) . .
Mo2 O12 Mo4 118.17(8) . 2_667
Mo5 O15 Mo6 116.62(9) . .
Mo8 O17 Mo5 108.49(7) . .
Mo8 O17 Mo7 111.28(7) . 2_676
Mo5 O17 Mo7 104.39(7) . 2_676
Mo8 O18 Mo6 116.30(8) . 2_676
Mo8 O20 Mo7 109.47(8) . .
Mo8 O20 Mo5 109.79(7) . 2_676
Mo7 O20 Mo5 103.56(6) . 2_676
Mo5 O21 Ag2 125.88(8) . .
Mo8 O22 Mo5 92.02(5) . .
Mo8 O22 Mo8 104.31(7) . 2_676
Mo5 O22 Mo8 97.91(6) . 2_676
Mo8 O22 Mo7 91.78(6) . .
Mo5 O22 Mo7 162.79(8) . .
Mo8 O22 Mo7 97.40(5) 2_676 .
Mo8 O22 Mo6 164.13(7) . .
Mo5 O22 Mo6 86.00(6) . .
Mo8 O22 Mo6 91.55(5) 2_676 .
Mo7 O22 Mo6 85.77(5) . .
Mo7 O23 Ag2 126.90(9) . .
Mo6 O25 Ag2 126.91(9) . .
Mo7 O26 Mo6 117.69(8) . .
C26 C27 C28 110.4(3) . .
C26 C27 H27A 109.6 . .
C28 C27 H27A 109.6 . .
C26 C27 H27B 109.6 . .
C28 C27 H27B 109.6 . .
H27A C27 H27B 108.1 . .
O9 Mo1 O11 105.41(9) . .
O9 Mo1 O3 101.21(7) . .
O11 Mo1 O3 101.14(8) . .
O9 Mo1 O10 100.98(7) . .
O11 Mo1 O10 95.95(7) . .
O3 Mo1 O10 147.15(7) . .
O9 Mo1 O6 91.16(7) . 2_667
O11 Mo1 O6 161.34(7) . 2_667
O3 Mo1 O6 83.56(7) . 2_667
O10 Mo1 O6 72.07(6) . 2_667
O9 Mo1 O8 163.08(8) . .
O11 Mo1 O8 91.24(7) . .
O3 Mo1 O8 77.97(6) . .
O10 Mo1 O8 73.78(6) . .
O6 Mo1 O8 71.93(6) 2_667 .
O9 Mo1 Mo2 136.33(6) . .
O11 Mo1 Mo2 82.79(6) . .
O3 Mo1 Mo2 119.52(5) . .
O10 Mo1 Mo2 35.49(4) . .
O6 Mo1 Mo2 79.25(4) 2_667 .
O8 Mo1 Mo2 41.56(4) . .
O13 Mo2 O12 105.75(8) . .
O13 Mo2 O6 101.76(7) . .
O12 Mo2 O6 96.63(7) . .
O13 Mo2 O10 100.62(8) . .
O12 Mo2 O10 95.81(7) . .
O6 Mo2 O10 150.30(7) . .
O13 Mo2 O8 97.40(7) . .
O12 Mo2 O8 156.83(7) . .
O6 Mo2 O8 79.10(6) . .
O10 Mo2 O8 78.88(6) . .
O13 Mo2 O8 172.68(7) . 2_667
O12 Mo2 O8 81.52(7) . 2_667
O6 Mo2 O8 77.86(6) . 2_667
O10 Mo2 O8 77.46(6) . 2_667
O8 Mo2 O8 75.32(7) . 2_667
O13 Mo2 Mo3 89.40(6) . .
O12 Mo2 Mo3 133.11(6) . .
O6 Mo2 Mo3 36.48(5) . .
O10 Mo2 Mo3 125.22(5) . .
O8 Mo2 Mo3 46.35(4) . .
O8 Mo2 Mo3 86.07(4) 2_667 .
O13 Mo2 Mo1 88.92(6) . .
O12 Mo2 Mo1 132.16(5) . .
O6 Mo2 Mo1 125.15(4) . .
O10 Mo2 Mo1 36.35(5) . .
O8 Mo2 Mo1 46.08(4) . .
O8 Mo2 Mo1 85.44(4) 2_667 .
Mo3 Mo2 Mo1 91.178(7) . .
O4 Mo3 O5 105.82(8) . .
O4 Mo3 O1 101.70(8) . .
O5 Mo3 O1 101.41(8) . .
O4 Mo3 O6 100.22(7) . .
O5 Mo3 O6 96.37(7) . .
O1 Mo3 O6 146.67(6) . .
O4 Mo3 O10 90.46(7) . 2_667
O5 Mo3 O10 161.49(7) . 2_667
O1 Mo3 O10 83.38(6) . 2_667
O6 Mo3 O10 71.62(6) . 2_667
O4 Mo3 O8 161.87(8) . .
O5 Mo3 O8 91.89(7) . .
O1 Mo3 O8 78.00(6) . .
O6 Mo3 O8 73.41(6) . .
O10 Mo3 O8 71.45(6) 2_667 .
O4 Mo3 Mo2 135.27(6) . .
O5 Mo3 Mo2 83.25(6) . .
O1 Mo3 Mo2 119.65(5) . .
O6 Mo3 Mo2 35.16(5) . .
O10 Mo3 Mo2 78.91(4) 2_667 .
O8 Mo3 Mo2 41.65(4) . .
O2 Mo4 O7 105.24(9) . .
O2 Mo4 O1 103.35(8) . .
O7 Mo4 O1 97.84(8) . .
O2 Mo4 O3 104.37(7) . .
O7 Mo4 O3 96.47(8) . .
O1 Mo4 O3 144.06(7) . .
O2 Mo4 O12 93.48(8) . 2_667
O7 Mo4 O12 161.26(7) . 2_667
O1 Mo4 O12 78.25(7) . 2_667
O3 Mo4 O12 77.67(7) . 2_667
O2 Mo4 O8 162.94(8) . .
O7 Mo4 O8 91.82(7) . .
O1 Mo4 O8 73.55(6) . .
O3 Mo4 O8 73.21(6) . .
O12 Mo4 O8 69.46(5) 2_667 .
O16 Mo5 O21 105.59(8) . .
O16 Mo5 O15 102.12(8) . .
O21 Mo5 O15 101.16(8) . .
O16 Mo5 O17 99.85(8) . .
O21 Mo5 O17 96.74(8) . .
O15 Mo5 O17 146.60(7) . .
O16 Mo5 O20 91.00(7) . 2_676
O21 Mo5 O20 161.18(7) . 2_676
O15 Mo5 O20 83.54(6) . 2_676
O17 Mo5 O20 71.20(6) . 2_676
O16 Mo5 O22 162.43(7) . .
O21 Mo5 O22 91.51(7) . .
O15 Mo5 O22 77.93(6) . .
O17 Mo5 O22 73.61(6) . .
O20 Mo5 O22 71.49(5) 2_676 .
O16 Mo5 Mo8 134.85(6) . .
O21 Mo5 Mo8 83.14(6) . .
O15 Mo5 Mo8 119.85(5) . .
O17 Mo5 Mo8 35.16(4) . .
O20 Mo5 Mo8 78.78(4) 2_676 .
O22 Mo5 Mo8 41.93(4) . .
O27 Mo6 O25 105.38(9) . .
O27 Mo6 O15 103.90(8) . .
O25 Mo6 O15 97.69(7) . .
O27 Mo6 O26 102.30(8) . .
O25 Mo6 O26 97.63(8) . .
O15 Mo6 O26 144.77(7) . .
O27 Mo6 O18 92.61(7) . 2_676
O25 Mo6 O18 162.00(8) . 2_676
O15 Mo6 O18 77.89(6) . 2_676
O26 Mo6 O18 77.78(6) . 2_676
O27 Mo6 O22 162.56(7) . .
O25 Mo6 O22 92.03(7) . .
O15 Mo6 O22 74.03(6) . .
O26 Mo6 O22 73.90(6) . .
O18 Mo6 O22 69.97(6) 2_676 .
O24 Mo7 O23 105.15(8) . .
O24 Mo7 O26 102.19(8) . .
O23 Mo7 O26 100.89(8) . .
O24 Mo7 O20 101.43(8) . .
O23 Mo7 O20 96.23(7) . .
O26 Mo7 O20 145.91(7) . .
O24 Mo7 O17 92.20(7) . 2_676
O23 Mo7 O17 160.75(7) . 2_676
O26 Mo7 O17 83.12(7) . 2_676
O20 Mo7 O17 71.74(6) . 2_676
O24 Mo7 O22 163.12(7) . .
O23 Mo7 O22 91.45(7) . .
O26 Mo7 O22 77.11(6) . .
O20 Mo7 O22 73.18(6) . .
O17 Mo7 O22 70.93(5) 2_676 .
O19 Mo8 O18 105.56(8) . .
O19 Mo8 O20 101.52(7) . .
O18 Mo8 O20 96.69(7) . .
O19 Mo8 O17 100.24(7) . .
O18 Mo8 O17 96.74(7) . .
O20 Mo8 O17 150.26(7) . .
O19 Mo8 O22 96.57(7) . .
O18 Mo8 O22 157.86(7) . .
O20 Mo8 O22 78.97(6) . .
O17 Mo8 O22 78.62(6) . .
O19 Mo8 O22 172.21(7) . 2_676
O18 Mo8 O22 82.17(7) . 2_676
O20 Mo8 O22 78.09(6) . 2_676
O17 Mo8 O22 77.62(6) . 2_676
O22 Mo8 O22 75.69(7) . 2_676
O19 Mo8 Mo5 87.74(6) . .
O18 Mo8 Mo5 133.08(5) . .
O20 Mo8 Mo5 125.02(5) . .
O17 Mo8 Mo5 36.34(5) . .
O22 Mo8 Mo5 46.06(4) . .
O22 Mo8 Mo5 86.21(4) 2_676 .
O7 Ag1 P2 132.80(5) . .
O7 Ag1 O11 81.25(6) . .
P2 Ag1 O11 124.85(5) . .
O7 Ag1 O5 79.26(6) . .
P2 Ag1 O5 113.23(4) . .
O11 Ag1 O5 115.31(6) . .
P1 Ag2 O25 126.87(5) . .
P1 Ag2 O23 124.33(4) . .
O25 Ag2 O23 79.76(6) . .
P1 Ag2 O21 115.23(4) . .
O25 Ag2 O21 78.01(6) . .
O23 Ag2 O21 118.08(5) . .
C41 P1 C47B 104.57(12) . .
C41 P1 C47A 104.57(12) . .
C41 P1 C69 105.36(12) . .
C47B P1 C69 103.72(13) . .
C47A P1 C69 103.72(13) . .
C41 P1 Ag2 114.66(8) . .
C47B P1 Ag2 114.02(9) . .
C47A P1 Ag2 114.02(9) . .
C69 P1 Ag2 113.41(9) . .
C7 P2 C12 105.40(13) . .
C7 P2 C1 106.11(12) . .
C12 P2 C1 103.44(12) . .
C7 P2 Ag1 113.74(9) . .
C12 P2 Ag1 113.58(9) . .
C1 P2 Ag1 113.62(9) . .
N5A C47A C75 121.4(4) . .
N5A C47A P1 122.4(3) . .
C75 C47A P1 115.8(3) . .
C49A C50A C76 119.9(5) . .
C49A C50A H50A 120.1 . .
C76 C50A H50A 120.1 . .
C76 C75 C47A 119.7(5) . .
C76 C75 H75A 120.2 . .
C47A C75 H75A 120.2 . .
C75 C76 C50A 117.8(5) . .
C75 C76 H76A 121.1 . .
C50A C76 H76A 121.1 . .
C47A N5A C49A 118.3(6) . .
C50A C49A N5A 122.5(7) . .
C50A C49A H49A 118.7 . .
N5A C49A H49A 118.7 . .
N5B C47B C77 121.3(4) . .
N5B C47B P1 119.0(3) . .
C77 C47B P1 119.5(3) . .
C78 C50B C49B 118.8(5) . .
C78 C50B H50B 120.6 . .
C49B C50B H50B 120.6 . .
C47B C77 C78 118.7(6) . .
C47B C77 H77A 120.7 . .
C78 C77 H77A 120.7 . .
C50B C78 C77 120.0(7) . .
C50B C78 H78A 120.0 . .
C77 C78 H78A 120.0 . .
C49B N5B C47B 117.7(6) . .
N5B C49B C50B 122.0(6) . .
N5B C49B H49B 119.0 . .
C50B C49B H49B 119.0 . .

loop_
_geom_bond_atom_site_label_1
_geom_bond_atom_site_label_2
_geom_bond_distance
_geom_bond_site_symmetry_2
C1 N4 1.365(3) .
C1 C2 1.367(4) .
C1 P2 1.829(3) .
C2 C3 1.393(4) .
C2 H2 0.9500 .
N2 C24 1.329(4) .
N2 C23 1.442(4) .
N2 C22 1.455(4) .
C3 C4 1.371(4) .
C3 H3 0.9500 .
C4 C5 1.365(4) .
C4 H4 0.9500 .
N4 C5 1.363(3) .
C40 C39 1.516(4) .
C40 H40A 0.9800 .
C40 H40B 0.9800 .
C40 H40C 0.9800 .
C41 C43 1.375(4) .
C41 C42 1.388(4) .
C41 P1 1.818(3) .
C42 C46 1.388(4) .
C42 H42A 0.9500 .
C43 C44 1.369(4) .
C43 H43A 0.9500 .
C44 C45 1.388(4) .
C44 H44A 0.9500 .
C45 C46 1.365(4) .
C45 H45A 0.9500 .
C46 H46A 0.9500 .
C53 C54 1.509(4) .
C53 N1 1.515(3) .
C53 H53A 0.9900 .
C53 H53B 0.9900 .
C54 C55 1.544(4) .
C54 H54A 0.9900 .
C54 H54B 0.9900 .
C55 C56 1.502(4) .
C55 H55A 0.9900 .
C55 H55B 0.9900 .
C56 H56A 0.9800 .
C56 H56B 0.9800 .
C56 H56C 0.9800 .
C57 C58 1.512(4) .
C57 N1 1.519(3) .
C57 H57A 0.9900 .
C57 H57B 0.9900 .
C58 C59 1.517(4) .
C58 H58A 0.9900 .
C58 H58B 0.9900 .
C59 C60 1.521(5) .
C59 H59A 0.9900 .
C59 H59B 0.9900 .
C60 H60A 0.9800 .
C60 H60B 0.9800 .
C60 H60C 0.9800 .
C61 C62 1.507(4) .
C61 N1 1.524(3) .
C61 H61A 0.9900 .
C61 H61B 0.9900 .
C62 C63 1.527(4) .
C62 H62A 0.9900 .
C62 H62B 0.9900 .
C63 C64 1.515(4) .
C63 H63A 0.9900 .
C63 H63B 0.9900 .
C64 H64A 0.9800 .
C64 H64B 0.9800 .
C64 H64C 0.9800 .
C65 C66 1.514(4) .
C65 N1 1.516(3) .
C65 H65A 0.9900 .
C65 H65B 0.9900 .
C66 C67 1.523(4) .
C66 H66A 0.9900 .
C66 H66B 0.9900 .
C67 C68 1.514(4) .
C67 H67A 0.9900 .
C67 H67B 0.9900 .
C68 H68A 0.9800 .
C68 H68B 0.9800 .
C68 H68C 0.9800 .
C69 C74 1.362(4) .
C69 C70 1.383(4) .
C69 P1 1.823(3) .
C70 C71 1.378(5) .
C70 H70A 0.9500 .
C71 C72 1.363(5) .
C71 H71A 0.9500 .
C72 C73 1.370(6) .
C72 H72A 0.9500 .
C73 C74 1.368(5) .
C73 H73A 0.9500 .
C74 H74A 0.9500 .
C39 C38 1.515(4) .
C39 H39A 0.9900 .
C39 H39B 0.9900 .
C5 H5 0.9500 .
C6 C7 1.362(4) .
C6 C11 1.389(5) .
C6 H6 0.9500 .
C7 C8 1.342(4) .
C7 P2 1.822(3) .
C8 C9 1.368(4) .
C8 H8 0.9500 .
C9 C10 1.364(5) .
C9 H9 0.9500 .
C10 C11 1.343(5) .
C10 H10 0.9500 .
C11 H11 0.9500 .
C12 C17 1.376(4) .
C12 C13 1.386(4) .
C12 P2 1.825(3) .
C13 C14 1.387(5) .
C13 H13 0.9500 .
C14 C15 1.356(5) .
C14 H14 0.9500 .
C15 C16 1.380(5) .
C15 H15 0.9500 .
C16 C17 1.386(4) .
C16 H16 0.9500 .
C17 H17 0.9500 .
C18 C19 1.455(6) .
C18 H18A 0.9800 .
C18 H18B 0.9800 .
C18 H18C 0.9800 .
C19 O28 1.402(5) .
C19 H19A 0.9900 .
C19 H19B 0.9900 .
C20 O28 1.399(4) .
C20 C21 1.486(6) .
C20 H20A 0.9900 .
C20 H20B 0.9900 .
C21 H21A 0.9800 .
C21 H21B 0.9800 .
C21 H21C 0.9800 .
C22 H22A 0.9800 .
C22 H22B 0.9800 .
C22 H22C 0.9800 .
C23 H23A 0.9800 .
C23 H23B 0.9800 .
C23 H23C 0.9800 .
C24 O14 1.227(4) .
C24 H24A 0.9500 .
C25 C26 1.518(4) .
C25 H25A 0.9800 .
C25 H25B 0.9800 .
C25 H25C 0.9800 .
C26 C27 1.511(4) .
C26 H26A 0.9900 .
C26 H26B 0.9900 .
C28 C27 1.511(4) .
C28 N3 1.514(3) .
C28 H28A 0.9900 .
C28 H28B 0.9900 .
C29 N3 1.512(3) .
C29 C30 1.522(4) .
C29 H29A 0.9900 .
C29 H29B 0.9900 .
C31 C32 1.490(5) .
C31 C30 1.507(4) .
C31 H31A 0.9900 .
C31 H31B 0.9900 .
C30 H30A 0.9900 .
C30 H30B 0.9900 .
C32 H32A 0.9800 .
C32 H32B 0.9800 .
C32 H32C 0.9800 .
C38 C37 1.513(4) .
C38 H38A 0.9900 .
C38 H38B 0.9900 .
C37 N3 1.517(3) .
C37 H37A 0.9900 .
C37 H37B 0.9900 .
C36 C35 1.521(4) .
C36 H36A 0.9800 .
C36 H36B 0.9800 .
C36 H36C 0.9800 .
C35 C34 1.531(4) .
C35 H35A 0.9900 .
C35 H35B 0.9900 .
C34 C33 1.525(4) .
C34 H34A 0.9900 .
C34 H34B 0.9900 .
C33 N3 1.522(3) .
C33 H33A 0.9900 .
C33 H33B 0.9900 .
O1 Mo3 1.8948(16) .
O1 Mo4 1.9125(17) .
O2 Mo4 1.6881(17) .
O3 Mo1 1.8948(16) .
O3 Mo4 1.9229(16) .
O4 Mo3 1.6956(17) .
O5 Mo3 1.7137(18) .
O5 Ag1 2.5645(19) .
O6 Mo2 1.9427(16) .
O6 Mo3 2.0059(15) .
O6 Mo1 2.2845(17) 2_667
O7 Mo4 1.7241(18) .
O7 Ag1 2.3276(17) .
O8 Mo2 2.1293(15) .
O8 Mo1 2.3120(16) .
O8 Mo3 2.3184(15) .
O8 Mo2 2.3272(16) 2_667
O8 Mo4 2.4844(15) .
O9 Mo1 1.6915(16) .
O10 Mo2 1.9593(15) .
O10 Mo1 2.0008(16) .
O10 Mo3 2.3009(16) 2_667
O11 Mo1 1.7166(17) .
O11 Ag1 2.4207(16) .
O12 Mo2 1.7498(16) .
O12 Mo4 2.2368(17) 2_667
O13 Mo2 1.6988(17) .
O15 Mo5 1.9016(17) .
O15 Mo6 1.9210(16) .
O16 Mo5 1.6902(17) .
O17 Mo8 1.9486(16) .
O17 Mo5 2.0051(17) .
O17 Mo7 2.2857(15) 2_676
O18 Mo8 1.7546(17) .
O18 Mo6 2.2586(16) 2_676
O19 Mo8 1.6954(16) .
O20 Mo8 1.9476(15) .
O20 Mo7 2.0043(16) .
O20 Mo5 2.3098(16) 2_676
O21 Mo5 1.7155(16) .
O21 Ag2 2.5046(17) .
O22 Mo8 2.1453(16) .
O22 Mo5 2.3118(15) .
O22 Mo8 2.3146(15) 2_676
O22 Mo7 2.3448(15) .
O22 Mo6 2.4550(17) .
O23 Mo7 1.7205(17) .
O23 Ag2 2.4212(17) .
O24 Mo7 1.6898(17) .
O25 Mo6 1.7189(16) .
O25 Ag2 2.3910(18) .
O26 Mo7 1.8949(18) .
O26 Mo6 1.9231(17) .
O27 Mo6 1.6931(18) .
C27 H27A 0.9900 .
C27 H27B 0.9900 .
Mo1 Mo2 3.2071(3) .
Mo2 Mo3 3.2019(3) .
Mo5 Mo8 3.2087(3) .
Ag1 P2 2.3572(7) .
Ag2 P1 2.3555(7) .
P1 C47B 1.823(3) .
P1 C47A 1.823(3) .
C47A N5A 1.358(7) .
C47A C75 1.401(6) .
C50A C49A 1.325(8) .
C50A C76 1.442(7) .
C50A H50A 0.9500 .
C75 C76 1.367(8) .
C75 H75A 0.9500 .
C76 H76A 0.9500 .
N5A C49A 1.378(10) .
C49A H49A 0.9500 .
C47B N5B 1.368(7) .
C47B C77 1.391(7) .
C50B C78 1.324(8) .
C50B C49B 1.421(8) .
C50B H50B 0.9500 .
C77 C78 1.406(10) .
C77 H77A 0.9500 .
C78 H78A 0.9500 .
N5B C49B 1.345(9) .
C49B H49B 0.9500 .
